data_7244232
loop_
_publ_author_name
'Yamashita, Yutaro'
'Tashiro, Shohei'
'Shionoya, Mitsuhiko'

_publ_section_title
;
 Orientational isomerisation of guest molecules in equilibrium in a
 tubular host crystal formed via halogen and hydrogen bonding
;
_journal_name_full CrystEngComm
_journal_paper_doi 10.1039/D1CE01654G
_journal_year 2022
_chemical_formula_moiety 'Br, C7 H8 Br2 N'
_chemical_formula_sum 'C7 H8 Br3 N'
_chemical_formula_weight 345.87
_space_group_crystal_system orthorhombic
_space_group_IT_number 61
_space_group_name_Hall '-P 2ac 2ab'
_space_group_name_H-M_alt 'P b c a'
_atom_sites_solution_hydrogens geom
_audit_creation_date 2021-12-02
_audit_creation_method
;
Olex2 1.2
(compiled May 18 2018 14:05:52 for OlexSys, GUI svn.r5506)
;
_audit_update_record
;
2021-12-02 deposited with the CCDC.	2022-01-18 downloaded from the CCDC.
;
_cell_angle_alpha 90
_cell_angle_beta 90
_cell_angle_gamma 90
_cell_formula_units_Z 8
_cell_length_a 8.16082(19)
_cell_length_b 14.2650(3)
_cell_length_c 17.0946(4)
_cell_measurement_reflns_used 3481
_cell_measurement_temperature 293(2)
_cell_measurement_theta_max 71.6190
_cell_measurement_theta_min 5.1560
_cell_volume 1990.05(8)
_computing_cell_refinement 'CrysAlisPro 1.171.41.104a (Rigaku OD, 2021)'
_computing_data_collection 'CrysAlisPro 1.171.41.104a (Rigaku OD, 2021)'
_computing_data_reduction 'CrysAlisPro 1.171.41.104a (Rigaku OD, 2021)'
_computing_molecular_graphics 'Olex2 (Dolomanov et al., 2009)'
_computing_publication_material 'Olex2 (Dolomanov et al., 2009)'
_computing_structure_refinement 'ShelXL (Sheldrick, 2015)'
_diffrn_ambient_temperature 293.0
_diffrn_detector 'Hybrid Pixel Array Detector'
_diffrn_detector_area_resol_mean 5.8140
_diffrn_measured_fraction_theta_full 0.999
_diffrn_measured_fraction_theta_max 0.982
_diffrn_measurement_details
;
List of Runs (angles in degrees, time in seconds):

  # Type    Start    End  Width  t~exp~   \w     \q     \k     \f   Frames
#--------------------------------------------------------------------------
  1  \w     12.00  88.00   0.50    0.50    --    0.00  38.00  30.00  152
  2  \w      7.00  62.00   0.50    0.50    --    0.00  38.00 -60.00  110
  3  \w     36.00 122.00   0.50    0.64    --   95.70 -45.00  60.00  172
  4  \w     39.00  92.00   0.50    0.64    --   95.70 -61.00 -90.00  106
  5  \w    144.00 170.00   0.50    0.64    --   95.70  45.00-120.00   52
  6  \w     20.00 112.00   0.50    0.64    --   95.70 -61.00-180.00  184
  7  \w     69.00 164.00   0.50    0.64    --   95.70  61.00 -90.00  190
;
_diffrn_measurement_device 'four-circle diffractometer'
_diffrn_measurement_device_type 'XtaLAB AFC12 (RINC): Kappa single'
_diffrn_measurement_method '\w scans'
_diffrn_orient_matrix_type 'CrysAlisPro convention (1999,Acta A55,543-557)'
_diffrn_orient_matrix_UB_11 -0.0974303000
_diffrn_orient_matrix_UB_12 0.0924061000
_diffrn_orient_matrix_UB_13 0.0034088000
_diffrn_orient_matrix_UB_21 0.0756504000
_diffrn_orient_matrix_UB_22 0.0300640000
_diffrn_orient_matrix_UB_23 -0.0786572000
_diffrn_orient_matrix_UB_31 -0.1430246000
_diffrn_orient_matrix_UB_32 -0.0469586000
_diffrn_orient_matrix_UB_33 -0.0438807000
_diffrn_radiation_monochromator mirror
_diffrn_radiation_probe x-ray
_diffrn_radiation_type CuK\a
_diffrn_radiation_wavelength 1.54184
_diffrn_reflns_av_R_equivalents 0.0493
_diffrn_reflns_av_unetI/netI 0.0567
_diffrn_reflns_Laue_measured_fraction_full 0.999
_diffrn_reflns_Laue_measured_fraction_max 0.982
_diffrn_reflns_limit_h_max 8
_diffrn_reflns_limit_h_min -10
_diffrn_reflns_limit_k_max 15
_diffrn_reflns_limit_k_min -17
_diffrn_reflns_limit_l_max 14
_diffrn_reflns_limit_l_min -21
_diffrn_reflns_number 5668
_diffrn_reflns_point_group_measured_fraction_full 0.999
_diffrn_reflns_point_group_measured_fraction_max 0.982
_diffrn_reflns_theta_full 67.684
_diffrn_reflns_theta_max 72.164
_diffrn_reflns_theta_min 5.175
_diffrn_source 'Rotating-anode X-ray tube (dual wavelength)'
_diffrn_source_type 'Rigaku (Cu) X-ray DW Source'
_exptl_absorpt_coefficient_mu 14.555
_exptl_absorpt_correction_T_max 1.00000
_exptl_absorpt_correction_T_min 0.24241
_exptl_absorpt_correction_type multi-scan
_exptl_absorpt_process_details
;
CrysAlisPro 1.171.41.104a (Rigaku Oxford Diffraction, 2021)
Empirical absorption correction using spherical harmonics,
implemented in SCALE3 ABSPACK scaling algorithm.
;
_exptl_crystal_colour colourless
_exptl_crystal_colour_primary colourless
_exptl_crystal_density_diffrn 2.309
_exptl_crystal_description plate
_exptl_crystal_F_000 1296
_exptl_crystal_size_max 0.275
_exptl_crystal_size_mid 0.064
_exptl_crystal_size_min 0.047
_refine_diff_density_max 1.575
_refine_diff_density_min -1.255
_refine_diff_density_rms 0.209
_refine_ls_extinction_method none
_refine_ls_goodness_of_fit_ref 1.100
_refine_ls_hydrogen_treatment constr
_refine_ls_matrix_type full
_refine_ls_number_parameters 100
_refine_ls_number_reflns 1920
_refine_ls_number_restraints 0
_refine_ls_restrained_S_all 1.100
_refine_ls_R_factor_all 0.0607
_refine_ls_R_factor_gt 0.0568
_refine_ls_shift/su_max 0.001
_refine_ls_shift/su_mean 0.000
_refine_ls_structure_factor_coef Fsqd
_refine_ls_weighting_details 'w=1/[\s^2^(Fo^2^)+(0.1066P)^2^+2.6857P] where P=(Fo^2^+2Fc^2^)/3'
_refine_ls_weighting_scheme calc
_refine_ls_wR_factor_gt 0.1648
_refine_ls_wR_factor_ref 0.1694
_reflns_Friedel_coverage 0.000
_reflns_number_gt 1694
_reflns_number_total 1920
_reflns_threshold_expression 'I > 2\s(I)'
_cod_data_source_file d1ce01654g2.cif
_cod_data_source_block II_293K
_cod_database_code 7244232
_shelx_shelxl_version_number 2017/1
_chemical_oxdiff_formula CHNBr
_shelx_space_group_comment
;
The symmetry employed for this shelxl refinement is uniquely defined
by the following loop, which should always be used as a source of
symmetry information in preference to the above space-group names.
They are only intended as comments.
;
_shelx_estimated_absorpt_t_max 0.548
_shelx_estimated_absorpt_t_min 0.108
_diffrn_oxdiff_digest_frames
;
017732b6c948ee9d383b686bb731f1d47b000318c28
;
_reflns_odcompleteness_completeness 99.95
_reflns_odcompleteness_iscentric 1
_reflns_odcompleteness_theta 66.97
_olex2_refinement_description
;
1. Fixed Uiso
 At 1.2 times of:
  All C(H) groups, All C(H,H) groups, All N(H) groups
2.a Secondary CH2 refined with riding coordinates:
 C1(H1A,H1B), C7(H7A,H7B)
2.b Aromatic/amide H refined with riding coordinates:
 N1(H1), C4(H4), C3(H3), C6(H6)
;
_olex2_submission_special_instructions 'No special instructions were received'
_oxdiff_exptl_absorpt_empirical_details
;
Empirical correction (ABSPACK) includes:
- Absorption correction using spherical harmonics
- Frame scaling
;
_oxdiff_exptl_absorpt_empirical_full_max 4.624
_oxdiff_exptl_absorpt_empirical_full_min 0.374

loop_
_space_group_symop_operation_xyz
'x, y, z'
'-x+1/2, -y, z+1/2'
'-x, y+1/2, -z+1/2'
'x+1/2, -y+1/2, -z'
'-x, -y, -z'
'x-1/2, y, -z-1/2'
'x, -y-1/2, z-1/2'
'-x-1/2, y-1/2, z'

loop_
_atom_site_label
_atom_site_type_symbol
_atom_site_fract_x
_atom_site_fract_y
_atom_site_fract_z
_atom_site_U_iso_or_equiv
_atom_site_adp_type
_atom_site_occupancy
_atom_site_site_symmetry_order
_atom_site_calc_flag
_atom_site_refinement_flags_posn
_atom_site_refinement_flags_adp
_atom_site_refinement_flags_occupancy
_atom_site_disorder_assembly
_atom_site_disorder_group
Br3 Br 0.92234(7) 0.32988(5) 0.52307(4) 0.0403(3) Uani 1 1 d . . . . .
Br1 Br 0.58570(8) 0.69624(5) 0.22410(4) 0.0434(3) Uani 1 1 d . . . . .
Br2 Br 0.12582(11) 0.41863(6) 0.30268(5) 0.0597(3) Uani 1 1 d . . . . .
N1 N 0.6944(6) 0.4546(4) 0.4160(3) 0.0411(12) Uani 1 1 d . . . . .
H1 H 0.778004 0.423334 0.432160 0.049 Uiso 1 1 calc R . . . .
C5 C 0.4127(7) 0.4620(5) 0.3939(4) 0.0358(13) Uani 1 1 d . . . . .
C4 C 0.5482(8) 0.4123(4) 0.4174(4) 0.0388(13) Uani 1 1 d . . . . .
H4 H 0.538356 0.350485 0.434075 0.047 Uiso 1 1 calc R . . . .
C3 C 0.7189(7) 0.5422(4) 0.3911(4) 0.0392(13) Uani 1 1 d . . . . .
H3 H 0.823785 0.567693 0.391037 0.047 Uiso 1 1 calc R . . . .
C2 C 0.5872(7) 0.5949(5) 0.3655(3) 0.0354(13) Uani 1 1 d . . . . .
C6 C 0.4324(7) 0.5538(5) 0.3676(4) 0.0364(13) Uani 1 1 d . . . . .
H6 H 0.341500 0.587979 0.351395 0.044 Uiso 1 1 calc R . . . .
C1 C 0.6104(9) 0.6929(5) 0.3379(4) 0.0454(15) Uani 1 1 d . . . . .
H1A H 0.718660 0.714945 0.352446 0.054 Uiso 1 1 calc R . . . .
H1B H 0.529833 0.733540 0.362175 0.054 Uiso 1 1 calc R . . . .
C7 C 0.2465(9) 0.4170(6) 0.4000(5) 0.0557(19) Uani 1 1 d . . . . .
H7A H 0.183301 0.449597 0.439622 0.067 Uiso 1 1 calc R . . . .
H7B H 0.259752 0.352579 0.416910 0.067 Uiso 1 1 calc R . . . .

loop_
_atom_site_aniso_label
_atom_site_aniso_U_11
_atom_site_aniso_U_22
_atom_site_aniso_U_33
_atom_site_aniso_U_23
_atom_site_aniso_U_13
_atom_site_aniso_U_12
Br3 0.0384(4) 0.0440(5) 0.0384(4) 0.0077(3) -0.0041(2) 0.0036(2)
Br1 0.0492(5) 0.0406(5) 0.0403(5) 0.0051(3) 0.0067(3) 0.0045(3)
Br2 0.0602(5) 0.0587(5) 0.0602(5) 0.0063(4) -0.0192(4) -0.0173(4)
N1 0.034(2) 0.049(3) 0.039(3) 0.005(2) -0.009(2) 0.007(2)
C5 0.033(3) 0.043(3) 0.031(3) 0.004(3) 0.001(2) -0.004(2)
C4 0.043(3) 0.038(3) 0.036(3) 0.006(2) -0.003(3) 0.001(3)
C3 0.028(3) 0.047(3) 0.043(3) -0.001(3) -0.002(2) -0.004(2)
C2 0.041(3) 0.035(3) 0.030(3) -0.003(2) 0.000(2) 0.001(2)
C6 0.030(3) 0.044(3) 0.035(3) 0.004(3) -0.002(2) 0.007(2)
C1 0.059(4) 0.036(3) 0.040(4) -0.002(3) 0.000(3) -0.001(3)
C7 0.034(3) 0.082(6) 0.050(4) 0.014(4) -0.001(3) -0.015(4)

loop_
_atom_type_symbol
_atom_type_description
_atom_type_scat_dispersion_real
_atom_type_scat_dispersion_imag
_atom_type_scat_source
C C 0.0181 0.0091 'International Tables Vol C Tables 4.2.6.8 and 6.1.1.4'
H H 0.0000 0.0000 'International Tables Vol C Tables 4.2.6.8 and 6.1.1.4'
Br Br -0.6763 1.2805 'International Tables Vol C Tables 4.2.6.8 and 6.1.1.4'
N N 0.0311 0.0180 'International Tables Vol C Tables 4.2.6.8 and 6.1.1.4'

loop_
_geom_angle_atom_site_label_1
_geom_angle_atom_site_label_2
_geom_angle_atom_site_label_3
_geom_angle
_geom_angle_site_symmetry_1
_geom_angle_site_symmetry_3
_geom_angle_publ_flag
C3 N1 C4 124.1(5) . . ?
C4 C5 C6 119.1(5) . . ?
C4 C5 C7 119.1(6) . . ?
C6 C5 C7 121.8(6) . . ?
N1 C4 C5 118.7(6) . . ?
N1 C3 C2 119.6(6) . . ?
C3 C2 C6 118.0(6) . . ?
C3 C2 C1 120.8(6) . . ?
C6 C2 C1 121.3(6) . . ?
C2 C6 C5 120.5(6) . . ?
C2 C1 Br1 109.0(5) . . ?
C5 C7 Br2 113.2(5) . . ?

loop_
_geom_bond_atom_site_label_1
_geom_bond_atom_site_label_2
_geom_bond_distance
_geom_bond_site_symmetry_2
_geom_bond_publ_flag
Br1 C1 1.957(7) . ?
Br2 C7 1.933(8) . ?
N1 C4 1.338(9) . ?
N1 C3 1.336(8) . ?
C5 C4 1.373(9) . ?
C5 C6 1.395(9) . ?
C5 C7 1.503(8) . ?
C3 C2 1.382(9) . ?
C2 C6 1.392(9) . ?
C2 C1 1.488(9) . ?
